data_7053423
loop_
_publ_author_name
'Kannappan, Ramu'
'Bucher, Christophe'
'Saint-Aman, Eric'
'Moutet, Jean-Claude'
'Milet, Anne'
'Oltean, Mircea'
'M\'etay, Estelle'
'Pellet-Rostaing, St\'ephane'
'Lemaire, Marc'
'Chaix, Carole'

_publ_section_title
;
 Viologen-based redox-switchable anion-binding receptors
;
_journal_issue 7
_journal_name_full 'New Journal of Chemistry'
_journal_page_first 1373
_journal_paper_doi 10.1039/b9nj00757a
_journal_volume 34
_journal_year 2010
_chemical_formula_sum 'C28.1 H35.3 Cl4 N6 O3.55 S0.55'
_chemical_formula_weight 673.37
_space_group_IT_number 15
_symmetry_cell_setting monoclinic
_symmetry_Int_Tables_number 15
_symmetry_space_group_name_Hall '-C 2yc'
_symmetry_space_group_name_H-M 'C 1 2/c 1'
_audit_creation_date 2010-01-28
_audit_creation_method 'by teXsan v1.8'
_cell_angle_alpha 90
_cell_angle_beta 99.88(2)
_cell_angle_gamma 90
_cell_formula_units_Z 8
_cell_length_a 15.533(5)
_cell_length_b 12.135(2)
_cell_length_c 36.868(7)
_cell_measurement_reflns_used 0
_cell_measurement_temperature 200.0
_cell_measurement_theta_max 0.0
_cell_measurement_theta_min 0.0
_cell_volume 6846(3)
_computing_cell_refinement 'Bruker Enraf Nonius kappa CCD'
_computing_data_collection 'Bruker Enraf Nonius kappa CCD'
_computing_data_reduction 'teXsan (MSC, 1992-1997)'
_computing_publication_material 'teXsan (MSC, 1992-1997)'
_computing_structure_refinement 'teXsan (MSC, 1992-1997)'
_computing_structure_solution SIR92
_diffrn_ambient_temperature 200.0
_diffrn_measured_fraction_theta_full 0.975
_diffrn_measured_fraction_theta_max 0.975
_diffrn_measurement_device_type 'Bruker Enraf Nonius kappa CCD'
_diffrn_measurement_method 'phi and omega scans'
_diffrn_orient_matrix_UB_11 0.00000
_diffrn_orient_matrix_UB_12 0.00000
_diffrn_orient_matrix_UB_13 0.00000
_diffrn_orient_matrix_UB_21 0.00000
_diffrn_orient_matrix_UB_22 0.00000
_diffrn_orient_matrix_UB_23 0.00000
_diffrn_orient_matrix_UB_31 0.00000
_diffrn_orient_matrix_UB_32 0.00000
_diffrn_orient_matrix_UB_33 0.00000
_diffrn_radiation_detector CCD
_diffrn_radiation_monochromator graphite
_diffrn_radiation_source 'X-ray tube'
_diffrn_radiation_type 'Mo K\a'
_diffrn_radiation_wavelength 0.71073
_diffrn_reflns_av_R_equivalents 0.09282
_diffrn_reflns_av_sigmaI/netI 0.080
_diffrn_reflns_limit_h_max 18
_diffrn_reflns_limit_h_min -16
_diffrn_reflns_limit_k_max 12
_diffrn_reflns_limit_k_min -14
_diffrn_reflns_limit_l_max 43
_diffrn_reflns_limit_l_min -43
_diffrn_reflns_number 26459
_diffrn_reflns_reduction_process 'Lp corrections applied'
_diffrn_reflns_theta_full 25.00
_diffrn_reflns_theta_max 25.00
_diffrn_reflns_theta_min 1.12
_diffrn_standards_decay_% 0.00
_diffrn_standards_interval_count 0
_diffrn_standards_number 0
_exptl_absorpt_coefficient_mu 0.418
_exptl_absorpt_correction_type none
_exptl_crystal_colour yellow
_exptl_crystal_density_diffrn 1.306
_exptl_crystal_density_meas ?
_exptl_crystal_description platelet
_exptl_crystal_F_000 2808.80
_exptl_crystal_size_max 0.39
_exptl_crystal_size_mid 0.25
_exptl_crystal_size_min 0.08
_refine_diff_density_max 0.93
_refine_diff_density_min -0.64
_refine_ls_extinction_method none
_refine_ls_goodness_of_fit_all 1.984
_refine_ls_goodness_of_fit_ref 1.984
_refine_ls_hydrogen_treatment noref
_refine_ls_matrix_type full
_refine_ls_number_constraints 0
_refine_ls_number_parameters 385
_refine_ls_number_reflns 3083
_refine_ls_number_restraints 0
_refine_ls_R_factor_all 0.0899
_refine_ls_R_factor_gt 0.0899
_refine_ls_shift/su_max 0.0090
_refine_ls_shift/su_mean 0.0005
_refine_ls_structure_factor_coef F
_refine_ls_weighting_details 'w = 1/[\s^2^(Fo) + 0.00226|Fo|^2^]'
_refine_ls_weighting_scheme sigma
_refine_ls_wR_factor_all 0.1250
_refine_ls_wR_factor_ref 0.1250
_reflns_number_gt 3083
_reflns_number_total 5915
_reflns_threshold_expression I>2.00\s(I)
_cod_data_source_file b9nj00757a.txt
_cod_data_source_block Chlorure
_cod_depositor_comments
;
 Changing the values of the '_atom_site_label' and related data items
 (e. g. '_atom_site_aniso_label') to match each other in order to relate
 data from different loops.

 Antanas Vaitkus,
 2017-03-03

The following automatic conversions were performed:

'_exptl_crystal_density_meas' value 'not measured' was changed to '?'
- the value is perceived as not measured.

Automatic conversion script
Id: cif_fix_values 3008 2015-01-20 13:52:24Z robertas 

The following automatic conversions were performed:
data name '_geom_bond_atom_site_label_D' replaced with
'_geom_hbond_atom_site_label_D' as specified in the replacement file
'/home/antanas/src/cod-tools/trunk/data/replacement-values/replacement_tags.lst'.

data
name '_geom_bond_atom_site_label_H' replaced with
'_geom_hbond_atom_site_label_H' as specified in the replacement file
'/home/antanas/src/cod-tools/trunk/data/replacement-values/replacement_tags.lst'.

data
name '_geom_contact_atom_site_label_a' replaced with
'_geom_hbond_atom_site_label_A' as specified in the replacement file
'/home/antanas/src/cod-tools/trunk/data/replacement-values/replacement_tags.lst'.

data
name '_geom_bond_distance_DH' replaced with '_geom_hbond_distance_DH'
as specified in the replacement file
'/home/antanas/src/cod-tools/trunk/data/replacement-values/replacement_tags.lst'.

data
name '_geom_contact_distance_HA' replaced with
'_geom_hbond_distance_HA' as specified in the replacement file
'/home/antanas/src/cod-tools/trunk/data/replacement-values/replacement_tags.lst'.

data
name '_geom_contact_distance_DA' replaced with
'_geom_hbond_distance_DA' as specified in the replacement file
'/home/antanas/src/cod-tools/trunk/data/replacement-values/replacement_tags.lst'.

data
name '_geom_angle_DHA' replaced with '_geom_hbond_angle_DHA' as
specified in the replacement file
'/home/antanas/src/cod-tools/trunk/data/replacement-values/replacement_tags.lst'.

data
name '_geom_contact_site_symmetry_A' replaced with
'_geom_hbond_site_symmetry_A' as specified in the replacement file
'/home/antanas/src/cod-tools/trunk/data/replacement-values/replacement_tags.lst'.

Automatic conversion script
Id: cif_correct_tags 5005 2017-03-03 11:38:54Z antanas 
;
_cod_original_sg_symbol_H-M 'C 2/c '
_cod_original_formula_sum 'C28.10 H35.3 Cl4 N6 O3.55 S0.55 '
_cod_database_code 7053423

loop_
_symmetry_equiv_pos_as_xyz
' +x, +y, +z'
' -x, +y,1/2-z'
' -x, -y, -z'
' +x, -y,1/2+z'
'1/2+x,1/2+y, +z'
1/2-x,1/2+y,1/2-z
'1/2-x,1/2-y, -z'
1/2+x,1/2-y,1/2+z

loop_
_atom_site_label
_atom_site_fract_x
_atom_site_fract_y
_atom_site_fract_z
_atom_site_U_iso_or_equiv
_atom_site_occupancy
_atom_site_adp_type
_atom_site_calc_flag
Cl1 1.3888(1) 0.3438(1) 0.69147(4) 0.0308(4) 1.000 Uani d
Cl2 1.0084(1) 0.3449(1) 0.61545(5) 0.0444(5) 1.000 Uani d
Cl3 1.1307(1) 0.1896(2) 0.47839(5) 0.0484(5) 1.000 Uani d
Cl4 1.2404(2) 0.0457(2) 0.6010(1) 0.107(1) 1.000 Uani d
S1 0.3287(5) 0.2071(7) 0.2021(2) 0.149(3) 0.550 Uani d
O1 0.7754(3) 0.5194(3) 0.3955(1) 0.036(1) 1.000 Uani d
O2 1.4435(3) 0.2222(4) 0.8837(1) 0.054(2) 1.000 Uani d
O3 0.1386(5) 0.1576(6) 0.0631(2) 0.026(2) 0.500 Uiso d
O4 0.353(1) 0.104(2) 0.2062(5) 0.130(5) 0.550 Uiso d
O5 1.260(2) 0.130(2) 0.1818(7) 0.082(7) 0.250 Uiso d
O6 1.399(2) 0.119(2) 0.2318(7) 0.087(8) 0.250 Uiso d
N1 0.7499(3) 0.6981(4) 0.3837(1) 0.036(2) 1.000 Uani d
N2 0.8589(3) 0.5530(4) 0.4651(1) 0.032(1) 1.000 Uani d
N3 0.9199(4) 0.0718(4) 0.5705(1) 0.041(2) 1.000 Uani d
N4 1.0696(3) 0.0898(4) 0.6831(1) 0.035(1) 1.000 Uani d
N5 1.4392(4) 0.1008(5) 0.8210(2) 0.040(2) 1.000 Uani d
N6 1.5770(4) 0.1562(5) 0.9095(2) 0.048(2) 1.000 Uani d
C1 0.7841(4) 0.6163(5) 0.4043(2) 0.031(2) 1.000 Uani d
C2 0.8400(5) 0.6489(5) 0.4406(2) 0.038(2) 1.000 Uani d
C3 0.9127(4) 0.4740(6) 0.4565(2) 0.039(2) 1.000 Uani d
C4 0.9238(4) 0.3805(6) 0.4765(2) 0.038(2) 1.000 Uani d
C5 0.8821(4) 0.3620(5) 0.5057(2) 0.032(2) 1.000 Uani d
C6 0.8926(4) 0.2582(5) 0.5276(2) 0.034(2) 1.000 Uani d
C7 0.9621(5) 0.1873(6) 0.5255(2) 0.045(2) 1.000 Uani d
C8 0.9758(5) 0.0950(6) 0.5474(2) 0.049(2) 1.000 Uani d
C9 0.8523(4) 0.1350(6) 0.5715(2) 0.046(2) 1.000 Uani d
C10 0.8360(4) 0.2288(6) 0.5505(2) 0.041(2) 1.000 Uani d
C11 0.8302(5) 0.4465(6) 0.5154(2) 0.040(2) 1.000 Uani d
C12 0.8184(4) 0.5417(5) 0.4938(2) 0.037(2) 1.000 Uani d
C13 0.9381(5) -0.0258(6) 0.5951(2) 0.045(2) 1.000 Uani d
C14 1.0159(4) -0.0069(5) 0.6255(2) 0.040(2) 1.000 Uani d
C15 0.9952(4) 0.0784(6) 0.6526(2) 0.040(2) 1.000 Uani d
C16 1.0762(5) 0.0217(7) 0.7120(2) 0.059(2) 1.000 Uani d
C17 1.1462(5) 0.0244(7) 0.7397(2) 0.057(2) 1.000 Uani d
C18 1.2143(5) 0.1000(6) 0.7387(2) 0.044(2) 1.000 Uani d
C19 1.2910(4) 0.1017(6) 0.7681(2) 0.037(2) 1.000 Uani d
C20 1.2973(5) 0.0359(6) 0.7991(2) 0.050(2) 1.000 Uani d
C21 1.3710(5) 0.0366(7) 0.8253(2) 0.054(2) 1.000 Uani d
C22 1.4327(5) 0.1670(6) 0.7924(2) 0.057(2) 1.000 Uani d
C23 1.3610(6) 0.1691(6) 0.7659(2) 0.062(2) 1.000 Uani d
C24 1.2048(5) 0.1676(6) 0.7081(2) 0.051(2) 1.000 Uani d
C25 1.1325(5) 0.1620(6) 0.6810(2) 0.044(2) 1.000 Uani d
C26 1.5193(4) 0.0982(6) 0.8490(2) 0.042(2) 1.000 Uani d
C27 1.5074(5) 0.1660(6) 0.8828(2) 0.040(2) 1.000 Uani d
C28 0.403(1) 0.295(2) 0.2129(5) 0.079(5) 0.550 Uiso d
C29 0.286(1) 0.219(2) 0.1536(6) 0.103(6) 0.550 Uiso d
H1 0.7157 0.6840 0.3603 0.043 1.000 Uiso c
H2 0.7591 0.7718 0.3922 0.043 1.000 Uiso c
H3 1.6241 0.1096 0.9062 0.058 1.000 Uiso c
H4 1.5793 0.1958 0.9319 0.058 1.000 Uiso c
H5 0.8098 0.7027 0.4523 0.046 1.000 Uiso c
H6 0.8935 0.6791 0.4359 0.046 1.000 Uiso c
H7 0.9429 0.4841 0.4364 0.047 1.000 Uiso c
H8 0.9619 0.3254 0.4700 0.046 1.000 Uiso c
H9 1.0006 0.2029 0.5088 0.054 1.000 Uiso c
H10 1.0242 0.0481 0.5462 0.059 1.000 Uiso c
H11 0.8127 0.1154 0.5874 0.055 1.000 Uiso c
H12 0.7861 0.2727 0.5520 0.049 1.000 Uiso c
H13 0.8031 0.4396 0.5365 0.048 1.000 Uiso c
H14 0.7812 0.5987 0.4997 0.045 1.000 Uiso c
H15 0.8880 -0.0407 0.6059 0.054 1.000 Uiso c
H16 0.9499 -0.0874 0.5808 0.054 1.000 Uiso c
H17 1.0640 0.0179 0.6149 0.048 1.000 Uiso c
H18 1.0307 -0.0743 0.6381 0.048 1.000 Uiso c
H19 0.9449 0.0560 0.6622 0.048 1.000 Uiso c
H20 0.9841 0.1472 0.6405 0.048 1.000 Uiso c
H21 1.0307 -0.0299 0.7131 0.070 1.000 Uiso c
H22 1.1491 -0.0249 0.7599 0.069 1.000 Uiso c
H23 1.2497 -0.0102 0.8023 0.060 1.000 Uiso c
H24 1.3742 -0.0084 0.8466 0.065 1.000 Uiso c
H25 1.4799 0.2149 0.7904 0.068 1.000 Uiso c
H26 1.3589 0.2175 0.7455 0.075 1.000 Uiso c
H27 1.2495 0.2193 0.7058 0.061 1.000 Uiso c
H28 1.1275 0.2103 0.6604 0.053 1.000 Uiso c
H29 1.5321 0.0241 0.8562 0.051 1.000 Uiso c
H30 1.5664 0.1280 0.8388 0.051 1.000 Uiso c

loop_
_atom_site_aniso_label
_atom_site_aniso_U_11
_atom_site_aniso_U_22
_atom_site_aniso_U_33
_atom_site_aniso_U_12
_atom_site_aniso_U_13
_atom_site_aniso_U_23
Cl1 0.0299(8) 0.0285(8) 0.0327(8) 0.0007(7) 0.0014(7) -0.0001(7)
Cl2 0.046(1) 0.0355(9) 0.052(1) -0.0052(8) 0.0081(8) -0.0023(9)
Cl3 0.043(1) 0.061(1) 0.0383(9) 0.0050(9) -0.0011(8) -0.0072(9)
Cl4 0.077(2) 0.051(1) 0.204(3) -0.021(1) 0.054(2) -0.026(2)
S1 0.155(6) 0.146(6) 0.160(6) 0.008(5) 0.069(5) -0.037(5)
O1 0.042(3) 0.030(2) 0.036(2) -0.001(2) 0.004(2) -0.006(2)
O2 0.041(3) 0.052(3) 0.067(3) 0.012(3) -0.001(3) -0.010(3)
N1 0.034(3) 0.030(3) 0.039(3) -0.001(2) -0.006(3) 0.007(3)
N2 0.031(3) 0.037(3) 0.025(3) -0.011(3) -0.002(2) 0.002(3)
N3 0.044(3) 0.031(3) 0.039(3) -0.004(3) -0.015(3) -0.002(3)
N4 0.035(3) 0.034(3) 0.033(3) -0.016(3) -0.002(3) 0.010(3)
N5 0.039(3) 0.037(3) 0.043(3) -0.017(3) -0.001(3) 0.006(3)
N6 0.044(4) 0.057(4) 0.038(3) 0.004(3) -0.007(3) -0.003(3)
C1 0.037(4) 0.027(4) 0.030(3) -0.004(3) 0.011(3) -0.001(3)
C2 0.048(4) 0.029(4) 0.035(3) -0.004(3) -0.003(3) 0.003(3)
C3 0.039(4) 0.042(4) 0.035(4) 0.013(3) 0.005(3) -0.006(3)
C4 0.031(4) 0.039(4) 0.043(4) 0.004(3) 0.001(3) 0.005(3)
C5 0.038(4) 0.030(4) 0.023(3) -0.004(3) -0.004(3) 0.001(3)
C6 0.034(4) 0.033(4) 0.031(3) -0.003(3) -0.010(3) -0.006(3)
C7 0.052(4) 0.051(4) 0.034(4) 0.002(4) 0.013(3) 0.001(4)
C8 0.065(5) 0.046(4) 0.036(4) 0.005(4) 0.010(4) 0.003(4)
C9 0.034(4) 0.052(5) 0.049(4) -0.015(4) -0.001(3) 0.014(4)
C10 0.018(3) 0.053(4) 0.050(4) -0.004(3) 0.002(3) 0.011(4)
C11 0.047(4) 0.038(4) 0.036(4) -0.006(3) 0.011(3) 0.007(3)
C12 0.031(4) 0.038(4) 0.041(4) 0.003(3) 0.003(3) -0.003(3)
C13 0.056(5) 0.031(4) 0.043(4) -0.011(3) -0.006(4) 0.003(3)
C14 0.043(4) 0.031(4) 0.042(4) -0.002(3) -0.004(3) 0.008(3)
C15 0.041(4) 0.043(4) 0.033(4) 0.004(3) -0.004(3) 0.003(3)
C16 0.058(5) 0.059(5) 0.055(5) -0.032(4) -0.003(4) 0.023(4)
C17 0.059(5) 0.071(5) 0.034(4) -0.034(4) -0.014(4) 0.025(4)
C18 0.050(4) 0.046(4) 0.030(4) -0.020(4) -0.006(3) 0.006(3)
C19 0.035(4) 0.040(4) 0.033(4) -0.005(3) -0.008(3) 0.003(3)
C20 0.039(4) 0.056(5) 0.053(5) -0.024(4) 0.000(4) 0.019(4)
C21 0.057(5) 0.062(5) 0.035(4) -0.018(4) -0.010(4) 0.019(4)
C22 0.061(5) 0.064(5) 0.042(4) -0.039(4) -0.004(4) 0.021(4)
C23 0.070(5) 0.064(5) 0.044(4) -0.039(4) -0.017(4) 0.027(4)
C24 0.053(5) 0.049(4) 0.047(4) -0.029(4) -0.004(4) 0.015(4)
C25 0.050(4) 0.042(4) 0.036(4) -0.010(4) -0.009(3) 0.020(3)
C26 0.040(4) 0.041(4) 0.041(4) -0.008(3) -0.005(3) 0.004(3)
C27 0.048(4) 0.035(4) 0.035(4) -0.010(3) 0.001(3) 0.006(3)

loop_
_atom_type_symbol
_atom_type_oxidation_number
_atom_type_number_in_cell
_atom_type_scat_dispersion_real
_atom_type_scat_dispersion_imag
_atom_type_scat_source
C 0 224 0.002 0.002
;International Tables for Crystallography
(1992, Vol. C, Tables 4.2.6.8 and 6.1.1.1)
;
H 0 240 0.000 0.000
;International Tables for Crystallography
(1992, Vol. C, Table 6.1.1.2)
;
Cl 0 32 0.132 0.159
;International Tables for Crystallography
(1992, Vol. C, Tables 4.2.6.8 and 6.1.1.1)
;
N 0 48 0.004 0.003
;International Tables for Crystallography
(1992, Vol. C, Tables 4.2.6.8 and 6.1.1.1)
;
O 0 24 0.008 0.006
;International Tables for Crystallography
(1992, Vol. C, Tables 4.2.6.8 and 6.1.1.1)
;
S 0 4 0.110 0.124
;International Tables for Crystallography
(1992, Vol. C, Tables 4.2.6.8 and 6.1.1.1)
;

loop_
_geom_angle_atom_site_label_1
_geom_angle_atom_site_label_2
_geom_angle_atom_site_label_3
_geom_angle
_geom_angle_publ_flag
O4 S1 C28 116(1) yes
O4 S1 C29 104(1) yes
C28 S1 C29 109(1) yes
C1 N1 H1 120.0 no
C1 N1 H2 120.0 no
H1 N1 H2 120.0 no
C2 N2 C3 119.2(5) yes
C2 N2 C12 119.9(5) yes
C3 N2 C12 120.8(6) yes
C8 N3 C9 120.2(6) yes
C8 N3 C13 118.4(6) yes
C9 N3 C13 121.4(6) yes
C15 N4 C16 119.4(5) yes
C15 N4 C25 120.4(5) yes
C16 N4 C25 120.0(6) yes
C21 N5 C22 119.5(6) yes
C21 N5 C26 119.5(6) yes
C22 N5 C26 121.0(6) yes
C27 N6 H3 120.0 no
C27 N6 H4 120.0 no
H3 N6 H4 120.0 no
O1 C1 N1 124.1(6) yes
O1 C1 C2 120.4(6) yes
N1 C1 C2 115.4(5) yes
N2 C2 C1 111.0(5) yes
N2 C2 H5 109.1 no
N2 C2 H6 109.1 no
C1 C2 H5 109.1 no
C1 C2 H6 109.1 no
H5 C2 H6 109.5 no
N2 C3 C4 120.0(6) yes
N2 C3 H7 120.0 no
C4 C3 H7 120.0 no
C3 C4 C5 122.3(6) yes
C3 C4 H8 118.8 no
C5 C4 H8 118.8 no
C4 C5 C6 122.9(6) yes
C4 C5 C11 117.2(6) yes
C6 C5 C11 119.9(6) yes
C5 C6 C7 120.4(6) yes
C5 C6 C10 122.2(6) yes
C7 C6 C10 117.4(6) yes
C6 C7 C8 121.0(7) yes
C6 C7 H9 119.5 no
C8 C7 H9 119.5 no
N3 C8 C7 119.4(7) yes
N3 C8 H10 120.3 no
C7 C8 H10 120.3 no
N3 C9 C10 122.9(7) yes
N3 C9 H11 118.6 no
C10 C9 H11 118.6 no
C6 C10 C9 119.1(6) yes
C6 C10 H12 120.4 no
C9 C10 H12 120.4 no
C5 C11 C12 119.2(6) yes
C5 C11 H13 120.4 no
C12 C11 H13 120.4 no
N2 C12 C11 120.4(6) yes
N2 C12 H14 119.8 no
C11 C12 H14 119.8 no
N3 C13 C14 111.9(5) yes
N3 C13 H15 108.9 no
N3 C13 H16 108.9 no
C14 C13 H15 108.9 no
C14 C13 H16 108.9 no
H15 C13 H16 109.5 no
C13 C14 C15 111.1(6) yes
C13 C14 H17 109.1 no
C13 C14 H18 109.1 no
C15 C14 H17 109.1 no
C15 C14 H18 109.1 no
H17 C14 H18 109.5 no
N4 C15 C14 109.9(5) yes
N4 C15 H19 109.4 no
N4 C15 H20 109.4 no
C14 C15 H19 109.4 no
C14 C15 H20 109.4 no
H19 C15 H20 109.5 no
N4 C16 C17 121.7(6) yes
N4 C16 H21 119.1 no
C17 C16 H21 119.1 no
C16 C17 C18 120.2(6) yes
C16 C17 H22 119.9 no
C18 C17 H22 119.9 no
C17 C18 C19 120.5(6) yes
C17 C18 C24 115.8(6) yes
C19 C18 C24 123.7(6) yes
C18 C19 C20 122.4(6) yes
C18 C19 C23 120.9(6) yes
C20 C19 C23 116.7(6) yes
C19 C20 C21 120.8(6) yes
C19 C20 H23 119.6 no
C21 C20 H23 119.6 no
N5 C21 C20 120.2(6) yes
N5 C21 H24 119.9 no
C20 C21 H24 119.9 no
N5 C22 C23 122.2(7) yes
N5 C22 H25 118.9 no
C23 C22 H25 118.9 no
C19 C23 C22 120.5(7) yes
C19 C23 H26 119.8 no
C22 C23 H26 119.8 no
C18 C24 C25 121.7(6) yes
C18 C24 H27 119.1 no
C25 C24 H27 119.1 no
N4 C25 C24 120.5(6) yes
N4 C25 H28 119.7 no
C24 C25 H28 119.7 no
N5 C26 C27 110.7(6) yes
N5 C26 H29 109.2 no
N5 C26 H30 109.2 no
C27 C26 H29 109.2 no
C27 C26 H30 109.2 no
H29 C26 H30 109.5 no
O2 C27 N6 126.5(6) yes
O2 C27 C26 122.6(6) yes
N6 C27 C26 110.9(6) yes

loop_
_geom_bond_atom_site_label_1
_geom_bond_atom_site_label_2
_geom_bond_distance
_geom_bond_publ_flag
S1 O4 1.31(2) yes
S1 C28 1.57(2) yes
S1 C29 1.80(2) yes
O1 C1 1.222(7) yes
O2 C27 1.209(8) yes
N1 C1 1.306(8) yes
N1 H1 0.95 no
N1 H2 0.95 no
N2 C2 1.471(8) yes
N2 C3 1.344(8) yes
N2 C12 1.330(8) yes
N3 C8 1.348(9) yes
N3 C9 1.306(9) yes
N3 C13 1.488(9) yes
N4 C15 1.475(8) yes
N4 C16 1.337(9) yes
N4 C25 1.325(8) yes
N5 C21 1.347(9) yes
N5 C22 1.315(9) yes
N5 C26 1.474(8) yes
N6 C27 1.337(9) yes
N6 H3 0.95 no
N6 H4 0.95 no
C1 C2 1.517(9) yes
C2 H5 0.95 no
C2 H6 0.95 no
C3 C4 1.347(9) yes
C3 H7 0.95 no
C4 C5 1.367(9) yes
C4 H8 0.95 no
C5 C6 1.490(9) yes
C5 C11 1.389(9) yes
C6 C7 1.39(1) yes
C6 C10 1.368(9) yes
C7 C8 1.37(1) yes
C7 H9 0.95 no
C8 H10 0.95 no
C9 C10 1.37(1) yes
C9 H11 0.95 no
C10 H12 0.95 no
C11 C12 1.398(9) yes
C11 H13 0.95 no
C12 H14 0.95 no
C13 C14 1.519(9) yes
C13 H15 0.95 no
C13 H16 0.95 no
C14 C15 1.51(1) yes
C14 H17 0.95 no
C14 H18 0.95 no
C15 H19 0.95 no
C15 H20 0.95 no
C16 C17 1.36(1) yes
C16 H21 0.95 no
C17 C18 1.41(1) yes
C17 H22 0.95 no
C18 C19 1.467(9) yes
C18 C24 1.380(9) yes
C19 C20 1.386(9) yes
C19 C23 1.37(1) yes
C20 C21 1.36(1) yes
C20 H23 0.95 no
C21 H24 0.95 no
C22 C23 1.35(1) yes
C22 H25 0.95 no
C23 H26 0.95 no
C24 C25 1.372(9) yes
C24 H27 0.95 no
C25 H28 0.95 no
C26 C27 1.53(1) yes
C26 H29 0.95 no
C26 H30 0.95 no

loop_
_geom_contact_atom_site_label_1
_geom_contact_atom_site_label_2
_geom_contact_distance
_geom_contact_site_symmetry_2
_geom_contact_publ_flag
Cl1 N1 3.246(5) 3_766 no
Cl1 C17 3.464(7) 6_756 no
Cl1 C22 3.477(7) 2_856 no
Cl1 C23 3.551(7) . no
Cl1 C16 3.599(7) 5 no
Cl2 C2 3.390(7) 3_766 no
Cl2 C26 3.398(7) 6_756 no
Cl2 C1 3.457(7) 3_766 no
Cl2 C21 3.506(7) 6_756 no
Cl2 C15 3.533(7) . no
Cl2 C10 3.561(7) . no
Cl2 C6 3.582(6) . no
Cl2 C25 3.589(7) . no
Cl3 N6 3.149(6) 8_454 no
Cl3 C7 3.382(7) . no
Cl3 C13 3.382(7) 3_756 no
Cl3 C12 3.388(7) 5_545 no
Cl3 C12 3.468(7) 3_766 no
Cl3 C2 3.536(7) 3_766 no
Cl4 O3 3.128(8) 4_655 no
Cl4 N1 3.158(6) 3_766 no
Cl4 N6 3.221(7) 2_856 no
S1 O5 1.52(3) 1_455 no
S1 O6 1.76(3) 1_455 no
S1 C19 3.28(1) 7_656 no
S1 C18 3.35(1) 7_656 no
O1 C9 3.125(8) 7_656 no
O1 C21 3.268(9) 8_454 no
O1 C13 3.395(9) 7_656 no
O2 O3 2.910(9) 7_656 no
O2 C14 3.376(8) 6_756 no
O2 C13 3.586(9) 6_756 no
O3 C4 3.15(1) 2_655 no
O3 C7 3.39(1) 2_655 no
O3 C10 3.46(1) 8_454 no
O3 C6 3.513(9) 2_655 no
O3 C5 3.522(9) 2_655 no
O4 O6 1.10(3) 1_455 no
O4 O5 1.60(3) 1_455 no
O5 C29 1.60(3) 1_655 no
O5 O6 2.59(4) . no
O5 C28 3.06(3) 1_655 no
O5 C17 3.53(3) 4_554 no
O6 C28 2.24(3) 1_655 no
O6 O6 3.19(5) 2_855 no
O6 C29 3.33(3) 1_655 no
O6 C19 3.55(3) 4_554 no
N1 N6 3.481(8) 4_464 no
N4 C28 3.30(2) 8 no
C15 C28 3.24(2) 8 no
C16 C28 3.50(2) 8 no
C16 C28 3.52(2) 7_656 no
C17 C28 2.98(2) 7_656 no
C18 C28 3.04(2) 7_656 no
C19 C28 3.44(2) 7_656 no

loop_
_geom_hbond_atom_site_label_D
_geom_hbond_atom_site_label_H
_geom_hbond_atom_site_label_A
_geom_hbond_distance_DH
_geom_hbond_distance_HA
_geom_hbond_distance_DA
_geom_hbond_angle_DHA
_geom_hbond_site_symmetry_A
N1 H1 Cl1 0.95 2.31 3.246(5) 169.5 3_766
N1 H2 Cl4 0.95 2.23 3.158(6) 165.8 3_766
N6 H3 Cl4 0.95 2.30 3.221(7) 163.1 2_856
N6 H4 Cl3 0.95 2.24 3.149(6) 158.8 8
